data_1552425
loop_
_publ_author_name
'Hu, Yuxuan'
'Zhang, Jing'
'Wang, Xiaoyan'
'Lu, Zhengyu'
'Zhang, Fangfang'
'Yang, Xiaofei'
'Ma, Zhihua'
'Yin, Jun'
'Xia, Haiping'
'Liu, Shenghua'

_publ_section_title
;
 One-pot syntheses of irida-polycyclic aromatic hydrocarbons
;
_journal_name_full 'Chemical Science'
_journal_paper_doi 10.1039/C9SC03914G
_journal_year 2019
_chemical_formula_moiety 'C37 H51 Ir O P, F6 P'
_chemical_formula_sum 'C37 H51 F6 Ir O P2'
_chemical_formula_weight 879.91
_space_group_crystal_system monoclinic
_space_group_IT_number 14
_space_group_name_Hall '-P 2yn'
_space_group_name_H-M_alt 'P 1 21/n 1'
_symmetry_space_group_name_Hall '-P 2yn'
_symmetry_space_group_name_H-M 'P 1 21/n 1'
_atom_sites_solution_hydrogens geom
_atom_sites_solution_primary heavy
_audit_creation_date 2019-05-30
_audit_creation_method
;
Olex2 1.2-beta
(compiled 2018.05.29 svn.r3508 for OlexSys, GUI svn.r5506)
;
_audit_update_record
;
2019-07-14 deposited with the CCDC.    2019-10-14 downloaded from the CCDC.
;
_cell_angle_alpha 90
_cell_angle_beta 101.528(4)
_cell_angle_gamma 90
_cell_formula_units_Z 4
_cell_length_a 12.8922(7)
_cell_length_b 14.2764(8)
_cell_length_c 20.2321(11)
_cell_measurement_reflns_used 6111
_cell_measurement_temperature 150
_cell_measurement_theta_max 65.658
_cell_measurement_theta_min 3.755
_cell_volume 3648.7(4)
_computing_cell_refinement 'SAINT v7.68A (Bruker, 2009)'
_computing_data_reduction 'SAINT v7.68A (Bruker, 2009)'
_computing_molecular_graphics 'Olex2 (Dolomanov et al., 2009)'
_computing_publication_material 'Olex2 (Dolomanov et al., 2009)'
_computing_structure_refinement 'ShelXL (Sheldrick, 2015)'
_computing_structure_solution 'XS (Sheldrick, 2008)'
_diffrn_ambient_temperature 150
_diffrn_measured_fraction_theta_full 0.944
_diffrn_measured_fraction_theta_max 0.944
_diffrn_measurement_device_type 'Bruker APEX-II CCD'
_diffrn_measurement_method '\f and \w scans'
_diffrn_radiation_monochromator graphite
_diffrn_radiation_type CuK\a
_diffrn_radiation_wavelength 1.54178
_diffrn_reflns_av_R_equivalents 0.0648
_diffrn_reflns_av_unetI/netI 0.0652
_diffrn_reflns_Laue_measured_fraction_full 0.944
_diffrn_reflns_Laue_measured_fraction_max 0.944
_diffrn_reflns_limit_h_max 14
_diffrn_reflns_limit_h_min -12
_diffrn_reflns_limit_k_max 14
_diffrn_reflns_limit_k_min -16
_diffrn_reflns_limit_l_max 23
_diffrn_reflns_limit_l_min -23
_diffrn_reflns_number 16222
_diffrn_reflns_point_group_measured_fraction_full 0.944
_diffrn_reflns_point_group_measured_fraction_max 0.944
_diffrn_reflns_theta_full 62.976
_diffrn_reflns_theta_max 62.976
_diffrn_reflns_theta_min 3.755
_diffrn_standards_number 0
_exptl_absorpt_coefficient_mu 8.421
_exptl_absorpt_correction_T_max 0.7528
_exptl_absorpt_correction_T_min 0.4300
_exptl_absorpt_correction_type multi-scan
_exptl_absorpt_process_details
'SADABS-2008/1 (Bruker,2008) was used for absorption correction. wR2(int) was 0.1377 before and 0.0738 after correction. The Ratio of minimum to maximum transmission is 0.5712. The \l/2 correction factor is 0.0015.'
_exptl_crystal_colour black
_exptl_crystal_colour_primary black
_exptl_crystal_density_diffrn 1.602
_exptl_crystal_description plate
_exptl_crystal_F_000 1768
_exptl_crystal_size_max 0.05
_exptl_crystal_size_mid 0.04
_exptl_crystal_size_min 0.02
_refine_diff_density_max 1.753
_refine_diff_density_min -1.852
_refine_diff_density_rms 0.136
_refine_ls_extinction_coef 0.00016(3)
_refine_ls_extinction_expression Fc^*^=kFc[1+0.001xFc^2^\l^3^/sin(2\q)]^-1/4^
_refine_ls_extinction_method 'SHELXL-2016/6 (Sheldrick 2016)'
_refine_ls_goodness_of_fit_ref 1.053
_refine_ls_hydrogen_treatment constr
_refine_ls_matrix_type full
_refine_ls_number_parameters 440
_refine_ls_number_reflns 5572
_refine_ls_number_restraints 12
_refine_ls_restrained_S_all 1.067
_refine_ls_R_factor_all 0.0477
_refine_ls_R_factor_gt 0.0415
_refine_ls_shift/su_max 0.001
_refine_ls_shift/su_mean 0.000
_refine_ls_structure_factor_coef Fsqd
_refine_ls_weighting_details 'w=1/[\s^2^(Fo^2^)+(0.0597P)^2^] where P=(Fo^2^+2Fc^2^)/3'
_refine_ls_weighting_scheme calc
_refine_ls_wR_factor_gt 0.1046
_refine_ls_wR_factor_ref 0.1090
_reflns_Friedel_coverage 0.000
_reflns_number_gt 4835
_reflns_number_total 5572
_reflns_threshold_expression 'I > 2\s(I)'
_cod_data_source_file c9sc03914g2.cif
_cod_data_source_block Complex_3
_cod_database_code 1552425
_shelx_shelxl_version_number 2016/6
_shelx_space_group_comment
;
The symmetry employed for this shelxl refinement is uniquely defined
by the following loop, which should always be used as a source of
symmetry information in preference to the above space-group names.
They are only intended as comments.
;
_shelx_estimated_absorpt_t_max 0.850
_shelx_estimated_absorpt_t_min 0.678
_olex2_refinement_description
;
1. Fixed Uiso
 At 1.2 times of:
  All C(H) groups
 At 1.5 times of:
  All C(H,H,H) groups
2. Uiso/Uaniso restraints and constraints
Uanis(O1) \\sim Ueq: with sigma of 0.005 and sigma for terminal atoms of 0.01
Uanis(F6) \\sim Ueq: with sigma of 0.002 and sigma for terminal atoms of 0.004
3.a Aromatic/amide H refined with riding coordinates:
 C2(H2), C6(H6), C8(H8), C12(H12), C13(H13), C15(H15)
3.b Idealised Me refined as rotating group:
 C16(H16A,H16B,H16C), C22(H22A,H22B,H22C), C23(H23A,H23B,H23C), C24(H24A,H24B,
 H24C), C25(H25A,H25B,H25C), C26(H26A,H26B,H26C), C27(H27A,H27B,H27C), C28(H28A,
 H28B,H28C), C29(H29A,H29B,H29C), C31(H31A,H31B,H31C), C32(H32A,H32B,H32C),
 C33(H33A,H33B,H33C), C35(H35A,H35B,H35C), C36(H36A,H36B,H36C), C37(H37A,H37B,
 H37C)
;
_olex2_submission_special_instructions 'No special instructions were received'

loop_
_space_group_symop_operation_xyz
'x, y, z'
'-x+1/2, y+1/2, -z+1/2'
'-x, -y, -z'
'x-1/2, -y-1/2, z-1/2'

loop_
_atom_site_label
_atom_site_type_symbol
_atom_site_fract_x
_atom_site_fract_y
_atom_site_fract_z
_atom_site_U_iso_or_equiv
_atom_site_adp_type
_atom_site_occupancy
_atom_site_site_symmetry_order
_atom_site_calc_flag
_atom_site_refinement_flags_posn
_atom_site_refinement_flags_adp
C1 C 0.5624(4) 0.1451(4) 0.7175(3) 0.0218(11) Uani 1 1 d . .
C2 C 0.5132(4) 0.0557(4) 0.7188(3) 0.0244(12) Uani 1 1 d . .
H2 H 0.467108 0.033528 0.679258 0.029 Uiso 1 1 calc R .
C3 C 0.5307(4) 0.0014(4) 0.7751(3) 0.0241(12) Uani 1 1 d . .
C4 C 0.6022(4) 0.0232(4) 0.8380(3) 0.0221(11) Uani 1 1 d . .
C5 C 0.6653(4) 0.1034(3) 0.8540(3) 0.0189(11) Uani 1 1 d . .
C6 C 0.7261(4) 0.1040(4) 0.9198(3) 0.0233(12) Uani 1 1 d . .
H6 H 0.769986 0.156914 0.933334 0.028 Uiso 1 1 calc R .
C7 C 0.7265(4) 0.0320(4) 0.9667(3) 0.0237(12) Uani 1 1 d . .
C8 C 0.6589(4) -0.0472(4) 0.9485(3) 0.0242(12) Uani 1 1 d . .
H8 H 0.656058 -0.096075 0.979995 0.029 Uiso 1 1 calc R .
C9 C 0.5986(4) -0.0512(4) 0.8850(3) 0.0198(11) Uani 1 1 d . .
C10 C 0.5201(4) -0.1212(4) 0.8507(3) 0.0217(11) Uani 1 1 d . .
C11 C 0.4825(5) -0.0894(4) 0.7838(3) 0.0250(12) Uani 1 1 d . .
C12 C 0.4094(5) -0.1419(4) 0.7402(3) 0.0319(13) Uani 1 1 d . .
H12 H 0.382215 -0.120475 0.695651 0.038 Uiso 1 1 calc R .
C13 C 0.3759(5) -0.2271(4) 0.7625(3) 0.0309(14) Uani 1 1 d . .
H13 H 0.326712 -0.264165 0.732233 0.037 Uiso 1 1 calc R .
C14 C 0.4124(4) -0.2592(4) 0.8278(3) 0.0248(12) Uani 1 1 d . .
C15 C 0.4864(5) -0.2047(4) 0.8725(3) 0.0271(13) Uani 1 1 d . .
H15 H 0.512785 -0.225689 0.917267 0.033 Uiso 1 1 calc R .
C16 C 0.4938(5) 0.1439(5) 0.5958(3) 0.0338(14) Uani 1 1 d . .
H16A H 0.497272 0.184441 0.557177 0.051 Uiso 1 1 calc GR .
H16B H 0.419578 0.131060 0.597129 0.051 Uiso 1 1 calc GR .
H16C H 0.530438 0.084837 0.591200 0.051 Uiso 1 1 calc GR .
C17 C 0.7170(5) 0.3301(4) 0.7264(3) 0.0283(13) Uani 1 1 d . .
C18 C 0.7787(4) 0.2460(4) 0.7239(3) 0.0241(12) Uani 1 1 d . .
C19 C 0.8346(4) 0.2272(4) 0.7916(3) 0.0256(13) Uani 1 1 d . .
C20 C 0.8094(5) 0.3000(4) 0.8349(3) 0.0275(13) Uani 1 1 d . .
C21 C 0.7380(5) 0.3625(4) 0.7942(3) 0.0296(13) Uani 1 1 d . .
C22 C 0.6556(5) 0.3822(4) 0.6663(3) 0.0341(14) Uani 1 1 d . .
H22A H 0.634070 0.338522 0.628707 0.051 Uiso 1 1 calc GR .
H22B H 0.700390 0.431376 0.652934 0.051 Uiso 1 1 calc GR .
H22C H 0.592636 0.410673 0.678160 0.051 Uiso 1 1 calc GR .
C23 C 0.7890(5) 0.1971(4) 0.6603(3) 0.0330(14) Uani 1 1 d . .
H23A H 0.840014 0.145738 0.670883 0.049 Uiso 1 1 calc GR .
H23B H 0.813763 0.241594 0.629951 0.049 Uiso 1 1 calc GR .
H23C H 0.719981 0.171953 0.638337 0.049 Uiso 1 1 calc GR .
C24 C 0.9163(5) 0.1531(4) 0.8128(4) 0.0369(15) Uani 1 1 d . .
H24A H 0.904376 0.123075 0.854218 0.055 Uiso 1 1 calc GR .
H24B H 0.986916 0.181508 0.821132 0.055 Uiso 1 1 calc GR .
H24C H 0.911189 0.106079 0.777017 0.055 Uiso 1 1 calc GR .
C25 C 0.8652(6) 0.3181(5) 0.9060(4) 0.0411(16) Uani 1 1 d . .
H25A H 0.813272 0.334491 0.933403 0.062 Uiso 1 1 calc GR .
H25B H 0.915248 0.369944 0.906678 0.062 Uiso 1 1 calc GR .
H25C H 0.903770 0.261658 0.924367 0.062 Uiso 1 1 calc GR .
C26 C 0.7067(6) 0.4559(4) 0.8150(4) 0.0423(16) Uani 1 1 d . .
H26A H 0.630045 0.463650 0.800479 0.064 Uiso 1 1 calc GR .
H26B H 0.743296 0.504430 0.794193 0.064 Uiso 1 1 calc GR .
H26C H 0.726121 0.461380 0.864248 0.064 Uiso 1 1 calc GR .
C27 C 0.4292(5) 0.3384(5) 0.7764(4) 0.0405(16) Uani 1 1 d . .
H27A H 0.467159 0.394453 0.766345 0.061 Uiso 1 1 calc GR .
H27B H 0.370382 0.356963 0.797675 0.061 Uiso 1 1 calc GR .
H27C H 0.401462 0.304599 0.734441 0.061 Uiso 1 1 calc GR .
C28 C 0.5575(6) 0.3286(5) 0.9114(3) 0.0393(15) Uani 1 1 d . .
H28A H 0.604254 0.290032 0.944795 0.059 Uiso 1 1 calc GR .
H28B H 0.494099 0.345315 0.928605 0.059 Uiso 1 1 calc GR .
H28C H 0.594796 0.385724 0.902818 0.059 Uiso 1 1 calc GR .
C29 C 0.4310(5) 0.1761(4) 0.8574(4) 0.0363(15) Uani 1 1 d . .
H29A H 0.406354 0.133776 0.819407 0.054 Uiso 1 1 calc GR .
H29B H 0.370033 0.207576 0.869832 0.054 Uiso 1 1 calc GR .
H29C H 0.468857 0.140138 0.896022 0.054 Uiso 1 1 calc GR .
C30 C 0.7966(5) 0.0341(4) 1.0370(3) 0.0292(13) Uani 1 1 d . .
C31 C 0.8682(7) -0.0518(5) 1.0472(5) 0.058(2) Uani 1 1 d . .
H31A H 0.824747 -0.108602 1.041462 0.087 Uiso 1 1 calc GR .
H31B H 0.911968 -0.050605 1.092772 0.087 Uiso 1 1 calc GR .
H31C H 0.914041 -0.051275 1.013949 0.087 Uiso 1 1 calc GR .
C32 C 0.8663(5) 0.1215(4) 1.0493(3) 0.0340(14) Uani 1 1 d . .
H32A H 0.914524 0.122402 1.017546 0.051 Uiso 1 1 calc GR .
H32B H 0.907500 0.120484 1.095618 0.051 Uiso 1 1 calc GR .
H32C H 0.821543 0.177527 1.042765 0.051 Uiso 1 1 calc GR .
C33 C 0.7252(7) 0.0343(6) 1.0901(4) 0.055(2) Uani 1 1 d . .
H33A H 0.678711 0.089250 1.083194 0.083 Uiso 1 1 calc GR .
H33B H 0.769588 0.036618 1.135485 0.083 Uiso 1 1 calc GR .
H33C H 0.682160 -0.022778 1.085360 0.083 Uiso 1 1 calc GR .
C34 C 0.3730(4) -0.3528(4) 0.8527(3) 0.0288(13) Uani 1 1 d . .
C35 C 0.3044(7) -0.3287(5) 0.9041(4) 0.053(2) Uani 1 1 d . .
H35A H 0.344651 -0.288769 0.939537 0.079 Uiso 1 1 calc GR .
H35B H 0.283890 -0.386546 0.924241 0.079 Uiso 1 1 calc GR .
H35C H 0.240683 -0.295464 0.881347 0.079 Uiso 1 1 calc GR .
C36 C 0.3060(8) -0.4091(5) 0.7964(5) 0.066(3) Uani 1 1 d . .
H36A H 0.243605 -0.372564 0.775823 0.099 Uiso 1 1 calc GR .
H36B H 0.283439 -0.467455 0.814876 0.099 Uiso 1 1 calc GR .
H36C H 0.347744 -0.423843 0.762257 0.099 Uiso 1 1 calc GR .
C37 C 0.4641(6) -0.4128(5) 0.8871(5) 0.059(2) Uani 1 1 d . .
H37A H 0.507526 -0.430650 0.854520 0.089 Uiso 1 1 calc GR .
H37B H 0.436655 -0.469370 0.905095 0.089 Uiso 1 1 calc GR .
H37C H 0.507496 -0.377536 0.924172 0.089 Uiso 1 1 calc GR .
Ir1 Ir 0.65992(2) 0.21497(2) 0.78894(2) 0.01978(13) Uani 1 1 d . .
O1 O 0.5443(3) 0.1904(3) 0.6577(2) 0.0300(9) Uani 1 1 d . U
P1 P 0.51914(11) 0.26301(10) 0.83334(8) 0.0256(3) Uani 1 1 d . .
F1 F 0.3213(4) 0.2920(3) 0.9952(3) 0.0607(13) Uani 1 1 d . .
F2 F 0.1935(6) 0.2813(3) 0.9026(3) 0.0805(18) Uani 1 1 d . .
F3 F 0.1382(5) 0.4288(5) 0.9242(2) 0.086(2) Uani 1 1 d . .
F4 F 0.3002(5) 0.4008(5) 0.9132(3) 0.095(2) Uani 1 1 d . .
F5 F 0.1529(5) 0.3073(6) 1.0018(4) 0.102(2) Uani 1 1 d . .
F6 F 0.2614(6) 0.4317(5) 1.0181(3) 0.0993(19) Uani 1 1 d . U
P2 P 0.22886(13) 0.36015(14) 0.96044(8) 0.0396(4) Uani 1 1 d . .

loop_
_atom_site_aniso_label
_atom_site_aniso_U_11
_atom_site_aniso_U_22
_atom_site_aniso_U_33
_atom_site_aniso_U_23
_atom_site_aniso_U_13
_atom_site_aniso_U_12
C1 0.023(2) 0.019(3) 0.026(3) 0.003(2) 0.011(2) 0.000(2)
C2 0.031(3) 0.018(3) 0.023(3) 0.002(2) 0.002(2) 0.001(2)
C3 0.026(3) 0.018(3) 0.030(3) -0.005(2) 0.010(2) 0.000(2)
C4 0.026(3) 0.015(3) 0.025(3) -0.001(2) 0.004(2) 0.001(2)
C5 0.025(3) 0.007(2) 0.024(3) -0.003(2) 0.002(2) 0.0034(18)
C6 0.024(3) 0.013(2) 0.032(3) 0.000(2) 0.003(2) 0.000(2)
C7 0.024(3) 0.019(3) 0.030(3) -0.004(2) 0.011(3) -0.002(2)
C8 0.023(3) 0.016(3) 0.034(3) 0.005(2) 0.006(3) -0.004(2)
C9 0.020(2) 0.015(3) 0.026(3) 0.001(2) 0.007(2) 0.0006(19)
C10 0.026(3) 0.015(3) 0.023(3) 0.001(2) 0.002(2) 0.003(2)
C11 0.032(3) 0.014(3) 0.028(3) -0.001(2) 0.005(3) -0.001(2)
C12 0.041(3) 0.019(3) 0.035(3) 0.000(3) 0.007(3) -0.006(2)
C13 0.032(3) 0.019(3) 0.039(4) -0.003(3) 0.003(3) -0.005(2)
C14 0.025(3) 0.015(3) 0.036(3) -0.001(2) 0.009(3) 0.002(2)
C15 0.031(3) 0.021(3) 0.029(3) 0.003(2) 0.006(3) 0.001(2)
C16 0.041(3) 0.038(4) 0.020(3) 0.001(3) 0.000(3) -0.002(3)
C17 0.028(3) 0.013(3) 0.046(4) 0.006(3) 0.013(3) -0.007(2)
C18 0.020(2) 0.020(3) 0.035(3) 0.004(2) 0.011(3) -0.002(2)
C19 0.016(3) 0.018(3) 0.045(4) 0.004(3) 0.011(3) -0.0050(19)
C20 0.024(3) 0.026(3) 0.029(3) 0.003(2) -0.003(3) -0.009(2)
C21 0.034(3) 0.013(3) 0.045(4) 0.008(3) 0.015(3) -0.005(2)
C22 0.034(3) 0.027(3) 0.039(4) 0.012(3) 0.002(3) -0.002(2)
C23 0.041(3) 0.022(3) 0.040(4) -0.002(3) 0.019(3) -0.005(2)
C24 0.029(3) 0.024(3) 0.057(4) 0.008(3) 0.006(3) 0.003(2)
C25 0.048(4) 0.032(3) 0.039(4) 0.002(3) -0.002(3) -0.014(3)
C26 0.048(4) 0.021(3) 0.061(5) -0.002(3) 0.015(4) -0.005(3)
C27 0.039(3) 0.030(3) 0.053(4) 0.007(3) 0.011(3) 0.011(3)
C28 0.049(4) 0.034(4) 0.036(4) -0.008(3) 0.012(3) 0.004(3)
C29 0.032(3) 0.027(3) 0.056(4) -0.002(3) 0.023(3) -0.005(2)
C30 0.032(3) 0.024(3) 0.029(3) 0.004(2) 0.000(3) -0.005(2)
C31 0.057(4) 0.031(4) 0.070(5) -0.001(4) -0.028(4) 0.005(3)
C32 0.036(3) 0.031(3) 0.030(3) 0.001(3) -0.004(3) -0.007(3)
C33 0.067(5) 0.066(5) 0.035(4) -0.002(4) 0.014(4) -0.024(4)
C34 0.024(3) 0.017(3) 0.044(4) 0.003(3) 0.004(3) -0.006(2)
C35 0.062(5) 0.031(4) 0.075(6) 0.008(4) 0.036(4) -0.005(3)
C36 0.100(7) 0.029(4) 0.062(5) 0.005(4) -0.005(5) -0.030(4)
C37 0.041(4) 0.018(3) 0.113(7) 0.023(4) 0.003(4) -0.005(3)
Ir1 0.02181(17) 0.01186(17) 0.02558(18) 0.00215(9) 0.00451(11) -0.00077(7)
O1 0.035(2) 0.0258(19) 0.029(2) 0.0063(17) 0.0051(18) -0.0032(16)
P1 0.0264(7) 0.0203(7) 0.0312(8) 0.0015(6) 0.0086(6) 0.0024(5)
F1 0.055(3) 0.061(3) 0.059(3) 0.019(2) -0.005(2) 0.014(2)
F2 0.118(5) 0.054(3) 0.056(3) 0.007(2) -0.013(3) 0.012(3)
F3 0.089(4) 0.112(5) 0.049(3) -0.005(3) -0.002(3) 0.068(4)
F4 0.082(4) 0.097(4) 0.119(5) 0.064(4) 0.053(4) 0.008(3)
F5 0.070(4) 0.149(6) 0.098(5) 0.038(4) 0.040(4) 0.002(4)
F6 0.119(3) 0.080(3) 0.086(3) -0.020(3) -0.013(3) 0.015(3)
P2 0.0368(8) 0.0529(11) 0.0295(8) 0.0082(8) 0.0072(7) 0.0081(8)

loop_
_atom_type_symbol
_atom_type_description
_atom_type_scat_dispersion_real
_atom_type_scat_dispersion_imag
_atom_type_scat_source
C C 0.0181 0.0091 'International Tables Vol C Tables 4.2.6.8 and 6.1.1.4'
H H 0.0000 0.0000 'International Tables Vol C Tables 4.2.6.8 and 6.1.1.4'
F F 0.0727 0.0534 'International Tables Vol C Tables 4.2.6.8 and 6.1.1.4'
Ir Ir -4.7710 6.5667 'International Tables Vol C Tables 4.2.6.8 and 6.1.1.4'
O O 0.0492 0.0322 'International Tables Vol C Tables 4.2.6.8 and 6.1.1.4'
P P 0.2955 0.4335 'International Tables Vol C Tables 4.2.6.8 and 6.1.1.4'

loop_
_geom_angle_atom_site_label_1
_geom_angle_atom_site_label_2
_geom_angle_atom_site_label_3
_geom_angle
C2 C1 Ir1 130.9(4)
O1 C1 C2 116.6(5)
O1 C1 Ir1 112.5(4)
C3 C2 C1 121.7(5)
C2 C3 C4 125.8(5)
C2 C3 C11 127.0(5)
C4 C3 C11 107.2(5)
C5 C4 C3 128.0(5)
C5 C4 C9 123.0(5)
C9 C4 C3 109.0(5)
C4 C5 Ir1 122.6(4)
C6 C5 C4 114.4(5)
C6 C5 Ir1 122.8(4)
C7 C6 C5 124.3(5)
C6 C7 C8 119.2(5)
C6 C7 C30 122.6(5)
C8 C7 C30 118.2(5)
C9 C8 C7 118.6(5)
C4 C9 C10 107.2(5)
C8 C9 C4 120.5(5)
C8 C9 C10 132.3(5)
C11 C10 C9 107.6(5)
C15 C10 C9 131.4(5)
C15 C10 C11 121.0(5)
C10 C11 C3 109.0(5)
C12 C11 C3 131.1(5)
C12 C11 C10 119.9(5)
C11 C12 C13 118.9(6)
C14 C13 C12 121.9(6)
C13 C14 C15 119.0(5)
C13 C14 C34 121.6(5)
C15 C14 C34 119.4(5)
C10 C15 C14 119.4(6)
C18 C17 C22 125.7(6)
C18 C17 Ir1 70.3(3)
C21 C17 C18 107.7(5)
C21 C17 C22 125.9(5)
C21 C17 Ir1 73.8(3)
C22 C17 Ir1 128.8(4)
C17 C18 C23 124.3(5)
C17 C18 Ir1 72.5(3)
C19 C18 C17 107.1(5)
C19 C18 C23 128.2(5)
C19 C18 Ir1 71.1(3)
C23 C18 Ir1 126.8(4)
C18 C19 C24 126.5(6)
C18 C19 Ir1 71.5(3)
C20 C19 C18 108.3(5)
C20 C19 C24 124.7(6)
C20 C19 Ir1 73.9(3)
C24 C19 Ir1 126.6(4)
C19 C20 C25 125.9(6)
C19 C20 Ir1 69.3(3)
C21 C20 C19 107.5(5)
C21 C20 C25 125.5(6)
C21 C20 Ir1 72.9(3)
C25 C20 Ir1 132.8(4)
C17 C21 C26 123.9(6)
C17 C21 Ir1 70.3(3)
C20 C21 C17 109.4(5)
C20 C21 C26 125.7(6)
C20 C21 Ir1 71.5(3)
C26 C21 Ir1 133.5(4)
C7 C30 C32 112.8(5)
C7 C30 C33 108.9(5)
C31 C30 C7 109.9(5)
C31 C30 C32 108.3(5)
C31 C30 C33 109.6(7)
C32 C30 C33 107.2(6)
C35 C34 C14 107.4(5)
C36 C34 C14 112.8(5)
C36 C34 C35 108.0(6)
C37 C34 C14 111.4(5)
C37 C34 C35 108.5(7)
C37 C34 C36 108.6(6)
C1 Ir1 C5 90.7(2)
C1 Ir1 C17 100.7(2)
C1 Ir1 C18 94.5(2)
C1 Ir1 C19 122.8(2)
C1 Ir1 C20 156.0(2)
C1 Ir1 C21 133.9(2)
C1 Ir1 P1 90.02(16)
C5 Ir1 C17 159.7(2)
C5 Ir1 C18 125.8(2)
C5 Ir1 C19 98.0(2)
C5 Ir1 C20 103.3(2)
C5 Ir1 C21 135.4(2)
C5 Ir1 P1 84.77(15)
C17 Ir1 C20 60.6(2)
C17 Ir1 C21 35.9(2)
C17 Ir1 P1 111.76(16)
C18 Ir1 C17 37.2(2)
C18 Ir1 C20 61.5(2)
C18 Ir1 C21 60.7(2)
C18 Ir1 P1 148.89(15)
C19 Ir1 C17 61.7(2)
C19 Ir1 C18 37.3(2)
C19 Ir1 C20 36.7(2)
C19 Ir1 C21 60.4(2)
C19 Ir1 P1 146.87(17)
C20 Ir1 C21 35.7(2)
P1 Ir1 C20 110.38(17)
P1 Ir1 C21 94.63(16)
C1 O1 C16 121.4(5)
C27 P1 C28 105.9(3)
C27 P1 Ir1 112.7(2)
C28 P1 Ir1 113.4(2)
C29 P1 C27 102.8(3)
C29 P1 C28 101.3(3)
C29 P1 Ir1 119.3(2)
F1 P2 F2 88.4(3)
F1 P2 F5 87.9(3)
F3 P2 F1 178.5(3)
F3 P2 F2 91.2(3)
F3 P2 F5 93.5(4)
F4 P2 F1 90.9(3)
F4 P2 F2 86.1(4)
F4 P2 F3 87.6(3)
F4 P2 F5 172.4(4)
F5 P2 F2 86.4(4)
F6 P2 F1 90.2(3)
F6 P2 F2 177.2(4)
F6 P2 F3 90.2(3)
F6 P2 F4 96.5(4)
F6 P2 F5 91.1(4)

loop_
_geom_bond_atom_site_label_1
_geom_bond_atom_site_label_2
_geom_bond_distance
C1 C2 1.428(8)
C1 Ir1 1.985(5)
C1 O1 1.350(7)
C2 C3 1.359(8)
C3 C4 1.448(8)
C3 C11 1.464(8)
C4 C5 1.405(7)
C4 C9 1.432(8)
C5 C6 1.403(8)
C5 Ir1 2.059(5)
C6 C7 1.399(8)
C7 C8 1.431(8)
C7 C30 1.525(8)
C8 C9 1.364(8)
C9 C10 1.491(7)
C10 C11 1.417(8)
C10 C15 1.373(8)
C11 C12 1.376(8)
C12 C13 1.396(9)
C13 C14 1.388(9)
C14 C15 1.410(8)
C14 C34 1.549(8)
C16 O1 1.452(7)
C17 C18 1.447(8)
C17 C21 1.421(9)
C17 C22 1.508(8)
C17 Ir1 2.283(5)
C18 C19 1.440(9)
C18 C23 1.493(9)
C18 Ir1 2.254(6)
C19 C20 1.437(9)
C19 C24 1.495(8)
C19 Ir1 2.249(5)
C20 C21 1.420(8)
C20 C25 1.496(9)
C20 Ir1 2.310(5)
C21 C26 1.478(9)
C21 Ir1 2.328(5)
C27 P1 1.816(6)
C28 P1 1.817(7)
C29 P1 1.813(6)
C30 C31 1.524(9)
C30 C32 1.528(8)
C30 C33 1.549(10)
C34 C35 1.533(10)
C34 C36 1.515(10)
C34 C37 1.508(9)
Ir1 P1 2.2854(15)
F1 P2 1.590(4)
F2 P2 1.622(6)
F3 P2 1.588(5)
F4 P2 1.564(5)
F5 P2 1.598(6)
F6 P2 1.545(6)
